data_7216555
loop_
_publ_author_name
'Zhou, Kun'
'Qin, Chao'
'Wang, Xin-Long'
'Shao, Kui-Zhan'
'Yan, Li-Kai'
'Su, Zhong-Min'

_publ_section_title
;
 Unexpected 1D self-assembly of carbonate-templated sandwich-like
 macrocycle-based Ag20S10luminescent nanoclusters
;
_journal_issue 34
_journal_name_full CrystEngComm
_journal_page_first 7860
_journal_paper_doi 10.1039/C4CE00867G
_journal_volume 16
_journal_year 2014
_chemical_formula_sum 'C63 H132 Ag20 N2 O23 S10'
_chemical_formula_weight 3763.71
_chemical_name_systematic
;
 ?
;
_space_group_IT_number 2
_symmetry_cell_setting triclinic
_symmetry_space_group_name_Hall '-P 1'
_symmetry_space_group_name_H-M 'P -1'
_atom_sites_solution_hydrogens geom
_atom_sites_solution_primary direct
_atom_sites_solution_secondary difmap
_audit_creation_method SHELXL-97
_cell_angle_alpha 67.605(5)
_cell_angle_beta 82.355(5)
_cell_angle_gamma 65.089(5)
_cell_formula_units_Z 1
_cell_length_a 12.947(5)
_cell_length_b 15.169(5)
_cell_length_c 15.922(5)
_cell_measurement_reflns_used 15130
_cell_measurement_temperature 298(2)
_cell_measurement_theta_max 25.00
_cell_measurement_theta_min 1.59
_cell_volume 2620.7(16)
_computing_cell_refinement 'Bruker SAINT'
_computing_data_collection 'Bruker APEX2'
_computing_data_reduction 'Bruker SAINT'
_computing_molecular_graphics 'SHELXL-97 (Sheldrick, 2008)'
_computing_structure_refinement 'SHELXL-97 (Sheldrick, 2008)'
_computing_structure_solution 'SHELXS-97 (Sheldrick, 2008)'
_diffrn_ambient_temperature 298(2)
_diffrn_measured_fraction_theta_full 0.996
_diffrn_measured_fraction_theta_max 0.996
_diffrn_measurement_device_type 'Bruker SMART Apex II CCD Detector'
_diffrn_measurement_method \w
_diffrn_radiation_monochromator graphite
_diffrn_radiation_source 'fine-focus sealed tube'
_diffrn_radiation_type MoK\a
_diffrn_radiation_wavelength 0.71069
_diffrn_reflns_av_R_equivalents 0.0506
_diffrn_reflns_av_sigmaI/netI 0.1063
_diffrn_reflns_limit_h_max 15
_diffrn_reflns_limit_h_min -15
_diffrn_reflns_limit_k_max 16
_diffrn_reflns_limit_k_min -18
_diffrn_reflns_limit_l_max 18
_diffrn_reflns_limit_l_min -18
_diffrn_reflns_number 15130
_diffrn_reflns_theta_full 25.00
_diffrn_reflns_theta_max 25.00
_diffrn_reflns_theta_min 1.59
_exptl_absorpt_coefficient_mu 3.896
_exptl_absorpt_correction_T_max 0.4548
_exptl_absorpt_correction_T_min 0.4307
_exptl_absorpt_correction_type multi-scan
_exptl_absorpt_process_details 'SADABS, Sheldrick (2008)'
_exptl_crystal_colour lightyellow
_exptl_crystal_density_diffrn 2.385
_exptl_crystal_density_method 'not measured'
_exptl_crystal_description polyhedron
_exptl_crystal_F_000 1808
_exptl_crystal_size_max 0.26
_exptl_crystal_size_mid 0.24
_exptl_crystal_size_min 0.24
_refine_diff_density_max 2.771
_refine_diff_density_min -1.593
_refine_diff_density_rms 0.217
_refine_ls_extinction_method none
_refine_ls_goodness_of_fit_ref 0.988
_refine_ls_hydrogen_treatment constr
_refine_ls_matrix_type full
_refine_ls_number_parameters 529
_refine_ls_number_reflns 9186
_refine_ls_number_restraints 145
_refine_ls_restrained_S_all 0.984
_refine_ls_R_factor_all 0.1109
_refine_ls_R_factor_gt 0.0614
_refine_ls_shift/su_max 0.001
_refine_ls_shift/su_mean 0.000
_refine_ls_structure_factor_coef Fsqd
_refine_ls_weighting_details 'calc w=1/[\s^2^(Fo^2^)+(0.0848P)^2^+0.0000P] where P=(Fo^2^+2Fc^2^)/3'
_refine_ls_weighting_scheme calc
_refine_ls_wR_factor_gt 0.1519
_refine_ls_wR_factor_ref 0.1765
_reflns_number_gt 5443
_reflns_number_total 9186
_reflns_threshold_expression >2\s(I)
_cod_data_source_file c4ce00867g2.cif
_cod_data_source_block aaa
_cod_depositor_comments 'Adding full bibliography for 7216555.cif.'
_cod_database_code 7216555

loop_
_symmetry_equiv_pos_as_xyz
'x, y, z'
'-x, -y, -z'

loop_
_atom_site_label
_atom_site_type_symbol
_atom_site_fract_x
_atom_site_fract_y
_atom_site_fract_z
_atom_site_U_iso_or_equiv
_atom_site_adp_type
_atom_site_occupancy
_atom_site_symmetry_multiplicity
_atom_site_calc_flag
_atom_site_refinement_flags
_atom_site_disorder_assembly
_atom_site_disorder_group
Ag1 Ag -0.18887(10) 0.62699(9) 0.83924(8) 0.0468(3) Uani 1 1 d . . .
Ag2 Ag 0.04477(9) 0.39287(8) 0.85109(7) 0.0402(3) Uani 1 1 d . . .
Ag3 Ag 0.05648(11) 0.24453(9) 1.06904(7) 0.0492(3) Uani 1 1 d . . .
Ag4 Ag 0.13357(12) 0.61509(9) 0.82703(9) 0.0621(4) Uani 1 1 d . . .
Ag5 Ag -0.29081(10) 0.63301(8) 1.02098(7) 0.0450(3) Uani 1 1 d . . .
Ag6 Ag -0.21659(10) 0.84707(9) 0.75818(8) 0.0474(3) Uani 1 1 d . . .
Ag7 Ag -0.04038(11) 0.73314(8) 0.64992(8) 0.0494(3) Uani 1 1 d . . .
Ag8 Ag 0.14764(10) 0.51934(8) 0.69139(7) 0.0432(3) Uani 1 1 d . . .
Ag9 Ag 0.29442(9) 0.28900(8) 0.83038(7) 0.0384(3) Uani 1 1 d . . .
Ag10 Ag 0.37651(9) 0.12099(8) 1.00655(7) 0.0397(3) Uani 1 1 d . . .
C1 C -0.2821(15) 0.9460(12) 0.5619(10) 0.048(4) Uani 1 1 d . . .
C2 C -0.3466(17) 1.0241(14) 0.4715(13) 0.081(6) Uani 1 1 d U . .
H2A H -0.3182 0.9947 0.4251 0.122 Uiso 1 1 calc R . .
H2B H -0.3354 1.0873 0.4546 0.122 Uiso 1 1 calc R . .
H2C H -0.4264 1.0393 0.4782 0.122 Uiso 1 1 calc R . .
C3 C 0.1610(14) 0.6892(12) 0.5058(9) 0.046(4) Uani 1 1 d D . .
C5 C 0.5435(12) 0.1172(10) 0.8403(9) 0.035(3) Uani 1 1 d . . .
C6 C 0.6582(13) 0.0830(10) 0.7969(9) 0.045(4) Uani 1 1 d . . .
H6A H 0.7134 0.0249 0.8417 0.067 Uiso 1 1 calc R . .
H6B H 0.6820 0.1397 0.7735 0.067 Uiso 1 1 calc R . .
H6C H 0.6518 0.0628 0.7482 0.067 Uiso 1 1 calc R . .
C7 C -0.2230(15) 0.4192(12) 0.9575(11) 0.054(4) Uani 1 1 d DU . .
C9 C 0.0000 0.5000 1.0000 0.020(4) Uani 1 2 d SU . .
C10 C 0.325(2) 0.3565(18) 0.6081(16) 0.098(4) Uani 1 1 d U . .
H10A H 0.3432 0.4141 0.5911 0.117 Uiso 1 1 calc R . .
C11 C 0.488(2) 0.2805(16) 0.5317(15) 0.098(4) Uani 1 1 d . . .
H11A H 0.4973 0.3424 0.5251 0.146 Uiso 1 1 calc R . .
H11B H 0.4837 0.2787 0.4727 0.146 Uiso 1 1 calc R . .
H11C H 0.5523 0.2202 0.5657 0.146 Uiso 1 1 calc R . .
C12 C 0.366(2) 0.1925(16) 0.5955(14) 0.098(4) Uani 1 1 d . . .
H12A H 0.2974 0.1973 0.6290 0.146 Uiso 1 1 calc R . .
H12B H 0.4290 0.1318 0.6301 0.146 Uiso 1 1 calc R . .
H12C H 0.3571 0.1875 0.5387 0.146 Uiso 1 1 calc R . .
C13 C -0.1249(12) 0.5316(10) 0.6463(9) 0.043(4) Uani 1 1 d DU . .
C14 C -0.1037(16) 0.5976(13) 0.5500(9) 0.067(5) Uani 1 1 d . D .
H14A H -0.1370 0.5878 0.5057 0.100 Uiso 1 1 calc R . .
H14B H -0.0231 0.5762 0.5414 0.100 Uiso 1 1 calc R . .
H14C H -0.1376 0.6699 0.5430 0.100 Uiso 1 1 calc R . .
C16 C -0.2565(17) 0.5747(16) 0.6607(14) 0.086(6) Uani 1 1 d U D .
H16A H -0.3019 0.5870 0.6112 0.129 Uiso 1 1 calc R A 2
H16B H -0.2002 0.6029 0.6374 0.129 Uiso 1 1 calc R A 2
H16C H -0.3044 0.6076 0.7009 0.129 Uiso 1 1 calc R A 2
C17 C 0.1304(12) 0.1232(10) 0.9019(9) 0.040(3) Uani 1 1 d . . .
C18 C 0.0051(14) 0.1543(12) 0.9028(13) 0.062(5) Uani 1 1 d . . .
H18A H -0.0127 0.1095 0.8833 0.093 Uiso 1 1 calc R . .
H18B H -0.0320 0.2251 0.8622 0.093 Uiso 1 1 calc R . .
H18C H -0.0209 0.1483 0.9632 0.093 Uiso 1 1 calc R . .
C19 C 0.1755(16) 0.1332(12) 0.8066(12) 0.065(5) Uani 1 1 d . . .
H19A H 0.1577 0.0898 0.7852 0.097 Uiso 1 1 calc R . .
H19B H 0.2566 0.1115 0.8084 0.097 Uiso 1 1 calc R . .
H19C H 0.1405 0.2045 0.7663 0.097 Uiso 1 1 calc R . .
C20 C 0.1915(15) 0.0114(10) 0.9689(10) 0.057(5) Uani 1 1 d . . .
H20A H 0.1746 -0.0356 0.9519 0.086 Uiso 1 1 calc R . .
H20B H 0.1659 0.0072 1.0292 0.086 Uiso 1 1 calc R . .
H20C H 0.2723 -0.0075 0.9676 0.086 Uiso 1 1 calc R . .
C21 C 0.0416(11) 0.9024(10) 0.7196(8) 0.038(3) Uani 1 1 d DU . .
C24 C -0.013(2) 0.9794(15) 0.7653(13) 0.089(7) Uani 1 1 d . E .
H24A H 0.0124 1.0351 0.7387 0.134 Uiso 1 1 calc R . .
H24B H 0.0080 0.9459 0.8289 0.134 Uiso 1 1 calc R . .
H24C H -0.0942 1.0072 0.7577 0.134 Uiso 1 1 calc R . .
C25 C 0.4339(14) 0.4835(11) 0.7820(9) 0.049(4) Uani 1 1 d DU . .
C27 C 0.442(2) 0.534(2) 0.8507(18) 0.126(9) Uani 1 1 d U F .
H27A H 0.5100 0.5479 0.8396 0.188 Uiso 1 1 calc R . .
H27B H 0.4454 0.4874 0.9121 0.188 Uiso 1 1 calc R . .
H27C H 0.3767 0.5988 0.8417 0.188 Uiso 1 1 calc R . .
C28 C 0.5246(18) 0.3855(18) 0.8010(18) 0.119(9) Uani 1 1 d . F .
H28A H 0.5946 0.3940 0.7837 0.178 Uiso 1 1 calc R . .
H28B H 0.5128 0.3495 0.7674 0.178 Uiso 1 1 calc R . .
H28C H 0.5284 0.3457 0.8649 0.178 Uiso 1 1 calc R . .
C29 C -0.4819(12) 0.8213(10) 0.8281(9) 0.040(4) Uani 1 1 d . . .
C30 C -0.5334(14) 0.9380(10) 0.7808(11) 0.059(5) Uani 1 1 d . . .
H30A H -0.6062 0.9593 0.7540 0.088 Uiso 1 1 calc R . .
H30B H -0.4839 0.9584 0.7342 0.088 Uiso 1 1 calc R . .
H30C H -0.5428 0.9705 0.8241 0.088 Uiso 1 1 calc R . .
C31 C -0.4576(14) 0.7683(12) 0.7589(11) 0.061(5) Uani 1 1 d . . .
H31A H -0.5282 0.7838 0.7318 0.091 Uiso 1 1 calc R . .
H31B H -0.4188 0.6942 0.7888 0.091 Uiso 1 1 calc R . .
H31C H -0.4107 0.7934 0.7125 0.091 Uiso 1 1 calc R . .
C32 C -0.5490(15) 0.7787(14) 0.9032(10) 0.072(6) Uani 1 1 d . . .
H32A H -0.6219 0.7949 0.8796 0.109 Uiso 1 1 calc R . .
H32B H -0.5596 0.8093 0.9483 0.109 Uiso 1 1 calc R . .
H32C H -0.5088 0.7044 0.9304 0.109 Uiso 1 1 calc R . .
O1 O -0.3091(12) 0.9732(9) 0.6284(8) 0.080(4) Uani 1 1 d . . .
O2 O -0.2159(11) 0.8629(9) 0.5624(8) 0.076(4) Uani 1 1 d . . .
O3 O 0.0719(12) 0.7539(9) 0.5223(7) 0.072(4) Uani 1 1 d . B .
O4 O 0.2098(11) 0.5946(8) 0.5524(7) 0.077(4) Uani 1 1 d . B .
O5 O 0.4652(9) 0.1917(8) 0.7880(6) 0.054(3) Uani 1 1 d . . .
O6 O 0.5357(7) 0.0696(6) 0.9244(6) 0.041(2) Uani 1 1 d . . .
O7 O -0.2868(9) 0.5137(8) 0.9251(8) 0.064(3) Uani 1 1 d . C .
O8 O -0.1198(13) 0.3891(11) 0.9637(10) 0.094(4) Uani 1 1 d U C .
O9 O -0.0814(18) 0.5867(15) 0.9793(15) 0.046(5) Uani 0.50 1 d P . .
O10 O 0.021(2) 0.4290(18) 1.0740(14) 0.058(6) Uani 0.50 1 d P . .
O11 O 0.0896(16) 0.4876(13) 0.9339(13) 0.043(5) Uani 0.50 1 d PU . .
O12 O 0.2445(9) 0.3517(7) 0.6585(6) 0.052(3) Uani 1 1 d . . .
N1 N 0.3851(12) 0.2806(11) 0.5789(8) 0.056(4) Uani 1 1 d . . .
S1 S -0.0601(3) 0.5574(2) 0.7279(2) 0.0327(8) Uani 1 1 d . D .
S2 S 0.1659(3) 0.2095(2) 0.9398(2) 0.0316(8) Uani 1 1 d . . .
S3 S -0.0064(3) 0.7937(2) 0.7718(2) 0.0363(8) Uani 1 1 d . . .
S4 S 0.2978(3) 0.4632(2) 0.8168(2) 0.0348(8) Uani 1 1 d . . .
S5 S -0.3391(3) 0.7860(2) 0.8784(2) 0.0314(8) Uani 1 1 d . . .
O1W O -0.1296(19) 0.8588(14) 0.3933(11) 0.168(9) Uani 1 1 d . . .
H1 H -0.1747 0.8672 0.4362 0.202 Uiso 1 1 d R . .
H2 H -0.0618 0.8260 0.4155 0.202 Uiso 1 1 d R . .
C4A C 0.204(4) 0.728(4) 0.4069(17) 0.092(7) Uani 0.60 1 d PDU B 1
H4AA H 0.1839 0.7002 0.3698 0.138 Uiso 0.60 1 calc PR B 1
H4AB H 0.2848 0.7060 0.4090 0.138 Uiso 0.60 1 calc PR B 1
H4AC H 0.1680 0.8032 0.3814 0.138 Uiso 0.60 1 calc PR B 1
C8A C -0.269(4) 0.339(3) 1.017(3) 0.092(7) Uani 0.50 1 d PDU C 1
H8AA H -0.3504 0.3684 1.0087 0.138 Uiso 0.50 1 calc PR C 1
H8AB H -0.2503 0.3202 1.0798 0.138 Uiso 0.50 1 calc PR C 1
H8AC H -0.2357 0.2783 1.0010 0.138 Uiso 0.50 1 calc PR C 1
C15A C -0.0691(19) 0.4183(13) 0.6587(15) 0.070(3) Uani 0.80 1 d PD D 1
H15A H -0.1033 0.4060 0.6168 0.106 Uiso 0.80 1 calc PR D 1
H15B H -0.0789 0.3773 0.7198 0.106 Uiso 0.80 1 calc PR D 1
H15C H 0.0108 0.3991 0.6476 0.106 Uiso 0.80 1 calc PR D 1
C22A C 0.1651(15) 0.8595(18) 0.7402(17) 0.070(3) Uani 0.75 1 d PDU E 1
H22A H 0.1918 0.9142 0.7139 0.106 Uiso 0.75 1 calc PR E 1
H22B H 0.2051 0.8060 0.7152 0.106 Uiso 0.75 1 calc PR E 1
H22C H 0.1785 0.8304 0.8049 0.106 Uiso 0.75 1 calc PR E 1
C23A C 0.062(6) 0.929(5) 0.6225(17) 0.070(3) Uani 0.30 1 d PDU E 1
H23A H 0.0873 0.9850 0.6016 0.106 Uiso 0.30 1 calc PR E 1
H23B H -0.0068 0.9505 0.5902 0.106 Uiso 0.30 1 calc PR E 1
H23C H 0.1201 0.8693 0.6120 0.106 Uiso 0.30 1 calc PR E 1
C26A C 0.431(3) 0.544(2) 0.6854(13) 0.070(3) Uani 0.60 1 d PDU F 1
H26A H 0.5019 0.5526 0.6702 0.106 Uiso 0.60 1 calc PR F 1
H26B H 0.3694 0.6117 0.6718 0.106 Uiso 0.60 1 calc PR F 1
H26C H 0.4212 0.5088 0.6506 0.106 Uiso 0.60 1 calc PR F 1
C4B C 0.225(5) 0.732(6) 0.420(3) 0.092(7) Uani 0.40 1 d PDU B 2
H4BA H 0.2594 0.7709 0.4328 0.138 Uiso 0.40 1 calc PR B 2
H4BB H 0.1715 0.7768 0.3699 0.138 Uiso 0.40 1 calc PR B 2
H4BC H 0.2825 0.6750 0.4061 0.138 Uiso 0.40 1 calc PR B 2
C8B C -0.267(4) 0.334(3) 0.974(3) 0.092(7) Uani 0.50 1 d PDU C 2
H8BA H -0.3489 0.3650 0.9675 0.138 Uiso 0.50 1 calc PR C 2
H8BB H -0.2450 0.2832 1.0347 0.138 Uiso 0.50 1 calc PR C 2
H8BC H -0.2355 0.3000 0.9310 0.138 Uiso 0.50 1 calc PR C 2
C15B C -0.217(6) 0.497(7) 0.695(5) 0.070(3) Uani 0.20 1 d PDU D 2
H15D H -0.2354 0.4600 0.6661 0.106 Uiso 0.20 1 calc PR D 2
H15E H -0.2424 0.4803 0.7566 0.106 Uiso 0.20 1 calc PR D 2
H15F H -0.1361 0.4764 0.6957 0.106 Uiso 0.20 1 calc PR D 2
C22B C 0.142(4) 0.870(5) 0.667(5) 0.070(3) Uani 0.25 1 d PDU E 2
H22D H 0.1676 0.9255 0.6407 0.106 Uiso 0.25 1 calc PR E 2
H22E H 0.1237 0.8538 0.6201 0.106 Uiso 0.25 1 calc PR E 2
H22F H 0.2015 0.8095 0.7066 0.106 Uiso 0.25 1 calc PR E 2
C23B C -0.006(2) 0.959(2) 0.6272(13) 0.070(3) Uani 0.70 1 d PDU E 2
H23D H 0.0179 1.0155 0.5982 0.106 Uiso 0.70 1 calc PR E 2
H23E H -0.0876 0.9868 0.6286 0.106 Uiso 0.70 1 calc PR E 2
H23F H 0.0204 0.9131 0.5940 0.106 Uiso 0.70 1 calc PR E 2
C26B C 0.399(4) 0.587(2) 0.710(3) 0.070(3) Uani 0.40 1 d PDU F 2
H26D H 0.4648 0.6019 0.6885 0.106 Uiso 0.40 1 calc PR F 2
H26E H 0.3464 0.6385 0.7330 0.106 Uiso 0.40 1 calc PR F 2
H26F H 0.3630 0.5876 0.6603 0.106 Uiso 0.40 1 calc PR F 2

loop_
_atom_site_aniso_label
_atom_site_aniso_U_11
_atom_site_aniso_U_22
_atom_site_aniso_U_33
_atom_site_aniso_U_23
_atom_site_aniso_U_13
_atom_site_aniso_U_12
Ag1 0.0483(7) 0.0439(7) 0.0448(7) -0.0244(5) 0.0039(5) -0.0088(5)
Ag2 0.0441(7) 0.0291(6) 0.0334(6) -0.0056(4) -0.0058(5) -0.0052(5)
Ag3 0.0689(9) 0.0488(7) 0.0319(6) -0.0156(5) 0.0083(6) -0.0265(6)
Ag4 0.0681(9) 0.0390(7) 0.0697(9) -0.0212(6) -0.0108(7) -0.0078(6)
Ag5 0.0620(8) 0.0381(6) 0.0275(6) -0.0049(4) -0.0051(5) -0.0178(6)
Ag6 0.0515(8) 0.0429(7) 0.0403(6) -0.0109(5) 0.0028(5) -0.0165(6)
Ag7 0.0653(8) 0.0339(6) 0.0441(7) -0.0163(5) -0.0067(6) -0.0112(6)
Ag8 0.0425(7) 0.0404(6) 0.0353(6) -0.0116(5) -0.0042(5) -0.0067(5)
Ag9 0.0436(7) 0.0299(6) 0.0324(6) -0.0063(4) -0.0032(5) -0.0093(5)
Ag10 0.0460(7) 0.0273(6) 0.0309(6) -0.0073(4) -0.0035(5) -0.0027(5)
C1 0.071(12) 0.038(9) 0.032(8) -0.007(7) -0.009(8) -0.022(9)
C2 0.081(6) 0.081(6) 0.080(6) -0.029(3) 0.002(2) -0.032(3)
C3 0.060(11) 0.042(10) 0.039(8) -0.020(7) 0.007(8) -0.021(8)
C5 0.041(9) 0.028(7) 0.040(8) -0.015(6) -0.001(7) -0.014(7)
C6 0.056(10) 0.021(7) 0.041(8) -0.014(6) 0.002(7) 0.001(7)
C7 0.058(7) 0.048(7) 0.063(8) -0.013(6) -0.015(6) -0.030(6)
C9 0.021(7) 0.016(7) 0.008(6) -0.005(5) -0.001(5) 0.008(6)
C10 0.106(8) 0.086(7) 0.085(7) -0.034(6) -0.003(6) -0.020(6)
C11 0.106(8) 0.086(7) 0.085(7) -0.034(6) -0.003(6) -0.020(6)
C12 0.106(8) 0.086(7) 0.085(7) -0.034(6) -0.003(6) -0.020(6)
C13 0.049(7) 0.041(7) 0.040(7) -0.020(5) -0.008(6) -0.013(6)
C14 0.112(16) 0.070(12) 0.026(8) -0.020(7) -0.014(9) -0.035(11)
C16 0.077(10) 0.104(10) 0.082(9) -0.040(7) -0.012(7) -0.031(8)
C17 0.039(9) 0.037(8) 0.047(9) -0.020(6) 0.007(7) -0.015(7)
C18 0.058(11) 0.060(11) 0.101(14) -0.055(10) 0.005(10) -0.032(9)
C19 0.087(14) 0.053(11) 0.079(13) -0.040(9) 0.006(10) -0.039(10)
C20 0.087(13) 0.022(8) 0.056(10) 0.000(7) -0.028(9) -0.021(8)
C21 0.043(7) 0.044(7) 0.031(6) -0.012(5) 0.001(5) -0.023(5)
C24 0.15(2) 0.083(14) 0.079(13) -0.056(11) 0.060(14) -0.082(15)
C25 0.050(7) 0.039(7) 0.051(7) -0.003(5) -0.010(6) -0.021(6)
C27 0.126(9) 0.126(9) 0.126(9) -0.045(4) 0.004(2) -0.051(4)
C28 0.060(15) 0.12(2) 0.15(2) -0.030(17) 0.023(15) -0.030(14)
C29 0.040(9) 0.030(8) 0.038(8) -0.017(6) -0.017(7) 0.006(6)
C30 0.068(12) 0.031(8) 0.064(11) -0.021(7) -0.039(9) 0.007(8)
C31 0.056(11) 0.048(10) 0.065(11) -0.019(8) -0.030(9) 0.001(8)
C32 0.060(12) 0.093(14) 0.037(9) 0.004(9) -0.006(9) -0.029(10)
O1 0.104(11) 0.066(8) 0.037(7) -0.007(6) -0.014(7) -0.010(7)
O2 0.087(10) 0.055(8) 0.072(8) -0.024(6) -0.033(7) -0.005(7)
O3 0.099(10) 0.049(7) 0.052(7) -0.016(5) 0.032(7) -0.026(7)
O4 0.092(10) 0.041(7) 0.045(7) 0.003(5) 0.013(6) 0.004(6)
O5 0.048(7) 0.050(6) 0.031(5) -0.005(5) -0.002(5) 0.002(5)
O6 0.033(6) 0.028(5) 0.035(5) -0.010(4) 0.004(4) 0.009(4)
O7 0.059(8) 0.036(6) 0.074(8) -0.005(5) -0.010(6) -0.008(6)
O8 0.092(4) 0.094(4) 0.093(5) -0.032(2) 0.003(2) -0.037(2)
O9 0.052(14) 0.045(13) 0.056(14) -0.038(11) 0.020(12) -0.021(11)
O10 0.056(16) 0.088(18) 0.034(13) -0.017(12) 0.008(12) -0.039(14)
O11 0.045(8) 0.033(8) 0.048(8) -0.026(6) -0.033(7) 0.007(6)
O12 0.049(7) 0.052(7) 0.035(6) -0.014(5) -0.004(5) -0.003(5)
N1 0.060(9) 0.064(9) 0.034(7) -0.010(6) 0.000(7) -0.021(7)
S1 0.037(2) 0.0315(18) 0.0241(16) -0.0098(13) -0.0030(14) -0.0075(15)
S2 0.040(2) 0.0258(17) 0.0263(16) -0.0100(13) -0.0021(14) -0.0098(15)
S3 0.050(2) 0.0279(18) 0.0286(17) -0.0064(13) -0.0001(16) -0.0169(16)
S4 0.042(2) 0.0283(18) 0.0292(17) -0.0062(13) -0.0022(15) -0.0131(15)
S5 0.0325(19) 0.0276(17) 0.0250(16) -0.0075(13) -0.0042(14) -0.0042(14)
O1W 0.23(2) 0.163(17) 0.093(13) 0.014(12) -0.068(15) -0.095(17)
C4A 0.092(7) 0.092(7) 0.092(7) -0.033(3) 0.0035(10) -0.037(3)
C8A 0.092(7) 0.092(7) 0.092(7) -0.033(3) 0.0035(10) -0.037(3)
C15A 0.071(3) 0.070(3) 0.070(3) -0.0249(15) 0.0021(10) -0.0289(16)
C22A 0.071(3) 0.070(3) 0.070(3) -0.0249(15) 0.0021(10) -0.0289(16)
C23A 0.071(3) 0.070(3) 0.070(3) -0.0249(15) 0.0021(10) -0.0289(16)
C26A 0.071(3) 0.070(3) 0.070(3) -0.0249(15) 0.0021(10) -0.0289(16)
C4B 0.092(7) 0.092(7) 0.092(7) -0.033(3) 0.0035(10) -0.037(3)
C8B 0.092(7) 0.092(7) 0.092(7) -0.033(3) 0.0035(10) -0.037(3)
C15B 0.071(3) 0.070(3) 0.070(3) -0.0249(15) 0.0021(10) -0.0289(16)
C22B 0.071(3) 0.070(3) 0.070(3) -0.0249(15) 0.0021(10) -0.0289(16)
C23B 0.071(3) 0.070(3) 0.070(3) -0.0249(15) 0.0021(10) -0.0289(16)
C26B 0.071(3) 0.070(3) 0.070(3) -0.0249(15) 0.0021(10) -0.0289(16)

loop_
_atom_type_symbol
_atom_type_description
_atom_type_scat_dispersion_real
_atom_type_scat_dispersion_imag
_atom_type_scat_source
C C 0.0033 0.0016 'International Tables Vol C Tables 4.2.6.8 and 6.1.1.4'
H H 0.0000 0.0000 'International Tables Vol C Tables 4.2.6.8 and 6.1.1.4'
N N 0.0061 0.0033 'International Tables Vol C Tables 4.2.6.8 and 6.1.1.4'
O O 0.0106 0.0060 'International Tables Vol C Tables 4.2.6.8 and 6.1.1.4'
S S 0.1246 0.1234 'International Tables Vol C Tables 4.2.6.8 and 6.1.1.4'
Ag Ag -0.8971 1.1015 'International Tables Vol C Tables 4.2.6.8 and 6.1.1.4'

loop_
_geom_angle_atom_site_label_1
_geom_angle_atom_site_label_2
_geom_angle_atom_site_label_3
_geom_angle
_geom_angle_site_symmetry_1
_geom_angle_site_symmetry_3
O10 Ag1 O7 107.0(5) 2_567 .
O10 Ag1 S1 86.9(6) 2_567 .
O7 Ag1 S1 110.7(3) . .
O10 Ag1 O9 25.7(7) 2_567 .
O7 Ag1 O9 92.3(5) . .
S1 Ag1 O9 112.0(5) . .
O10 Ag1 S5 105.0(6) 2_567 .
O7 Ag1 S5 92.8(3) . .
S1 Ag1 S5 149.51(11) . .
O9 Ag1 S5 85.1(5) . .
O10 Ag1 Ag6 93.9(5) 2_567 .
O7 Ag1 Ag6 143.4(3) . .
S1 Ag1 Ag6 99.89(9) . .
O9 Ag1 Ag6 94.4(4) . .
S5 Ag1 Ag6 52.17(8) . .
O10 Ag1 Ag5 79.5(6) 2_567 .
O7 Ag1 Ag5 59.2(3) . .
S1 Ag1 Ag5 158.96(8) . .
O9 Ag1 Ag5 53.9(5) . .
S5 Ag1 Ag5 51.04(7) . .
Ag6 Ag1 Ag5 97.05(5) . .
S1 Ag2 S2 164.08(12) . .
S1 Ag2 O11 91.9(4) . .
S2 Ag2 O11 101.0(4) . .
S1 Ag2 Ag9 116.75(10) . .
S2 Ag2 Ag9 55.22(9) . .
O11 Ag2 Ag9 87.6(4) . .
S1 Ag2 Ag8 53.16(9) . .
S2 Ag2 Ag8 119.00(10) . .
O11 Ag2 Ag8 82.2(5) . .
Ag9 Ag2 Ag8 64.21(4) . .
S1 Ag2 Ag3 147.27(10) . .
S2 Ag2 Ag3 47.02(9) . .
O11 Ag2 Ag3 76.1(4) . .
Ag9 Ag2 Ag3 93.41(4) . .
Ag8 Ag2 Ag3 149.49(5) . .
S3 Ag3 S2 156.02(12) 2_567 .
S3 Ag3 O9 105.1(5) 2_567 2_567
S2 Ag3 O9 89.5(5) . 2_567
S3 Ag3 Ag6 51.22(9) 2_567 2_567
S2 Ag3 Ag6 111.30(9) . 2_567
O9 Ag3 Ag6 89.7(5) 2_567 2_567
S3 Ag3 Ag4 47.96(9) 2_567 2_567
S2 Ag3 Ag4 155.92(9) . 2_567
O9 Ag3 Ag4 73.4(5) 2_567 2_567
Ag6 Ag3 Ag4 86.06(5) 2_567 2_567
S3 Ag3 Ag2 155.94(10) 2_567 .
S2 Ag3 Ag2 47.87(8) . .
O9 Ag3 Ag2 58.8(5) 2_567 .
Ag6 Ag3 Ag2 137.64(5) 2_567 .
Ag4 Ag3 Ag2 108.07(5) 2_567 .
O11 Ag4 S3 120.9(5) . .
O11 Ag4 S4 80.5(5) . .
S3 Ag4 S4 155.67(13) . .
O11 Ag4 O10 34.3(7) . 2_567
S3 Ag4 O10 86.6(6) . 2_567
S4 Ag4 O10 113.7(6) . 2_567
O11 Ag4 Ag8 89.3(4) . .
S3 Ag4 Ag8 108.51(9) . .
S4 Ag4 Ag8 56.67(8) . .
O10 Ag4 Ag8 100.1(5) 2_567 .
O11 Ag4 Ag3 81.6(5) . 2_567
S3 Ag4 Ag3 48.33(9) . 2_567
S4 Ag4 Ag3 155.43(9) . 2_567
O10 Ag4 Ag3 53.4(6) 2_567 2_567
Ag8 Ag4 Ag3 139.71(6) . 2_567
O11 Ag4 Ag7 110.8(4) . .
S3 Ag4 Ag7 51.67(8) . .
S4 Ag4 Ag7 112.53(9) . .
O10 Ag4 Ag7 89.5(4) 2_567 .
Ag8 Ag4 Ag7 57.28(4) . .
Ag3 Ag4 Ag7 89.56(5) 2_567 .
S4 Ag5 S5 156.76(13) 2_567 .
S4 Ag5 O11 76.2(5) 2_567 2_567
S5 Ag5 O11 120.6(5) . 2_567
S4 Ag5 O9 108.2(5) 2_567 .
S5 Ag5 O9 87.5(5) . .
O11 Ag5 O9 33.1(7) 2_567 .
S4 Ag5 Ag9 55.41(9) 2_567 2_567
S5 Ag5 Ag9 106.21(9) . 2_567
O11 Ag5 Ag9 88.2(4) 2_567 2_567
O9 Ag5 Ag9 99.3(4) . 2_567
S4 Ag5 Ag1 147.50(10) 2_567 .
S5 Ag5 Ag1 55.73(9) . .
O11 Ag5 Ag1 78.3(5) 2_567 .
O9 Ag5 Ag1 52.7(5) . .
Ag9 Ag5 Ag1 143.18(5) 2_567 .
S4 Ag5 Ag10 107.38(9) 2_567 2_567
S5 Ag5 Ag10 51.41(8) . 2_567
O11 Ag5 Ag10 119.6(4) 2_567 2_567
O9 Ag5 Ag10 101.2(4) . 2_567
Ag9 Ag5 Ag10 55.25(3) 2_567 2_567
Ag1 Ag5 Ag10 102.59(4) . 2_567
O1 Ag6 S5 115.3(4) . .
O1 Ag6 S3 117.9(4) . .
S5 Ag6 S3 126.58(11) . .
O1 Ag6 Ag1 129.5(4) . .
S5 Ag6 Ag1 56.77(8) . .
S3 Ag6 Ag1 91.43(8) . .
O1 Ag6 Ag7 90.1(4) . .
S5 Ag6 Ag7 129.73(9) . .
S3 Ag6 Ag7 55.18(9) . .
Ag1 Ag6 Ag7 73.41(5) . .
O1 Ag6 Ag3 153.4(4) . 2_567
S5 Ag6 Ag3 80.07(8) . 2_567
S3 Ag6 Ag3 49.33(8) . 2_567
Ag1 Ag6 Ag3 76.94(4) . 2_567
Ag7 Ag6 Ag3 96.01(5) . 2_567
O3 Ag7 O2 93.0(5) . .
O3 Ag7 S1 118.5(3) . .
O2 Ag7 S1 108.9(3) . .
O3 Ag7 S3 115.6(3) . .
O2 Ag7 S3 109.5(3) . .
S1 Ag7 S3 109.82(10) . .
O3 Ag7 Ag8 77.0(3) . .
O2 Ag7 Ag8 146.9(3) . .
S1 Ag7 Ag8 53.35(9) . .
S3 Ag7 Ag8 103.24(9) . .
O3 Ag7 Ag6 144.2(3) . .
O2 Ag7 Ag6 66.6(3) . .
S1 Ag7 Ag6 96.49(9) . .
S3 Ag7 Ag6 52.44(9) . .
Ag8 Ag7 Ag6 135.66(5) . .
O3 Ag7 Ag4 106.4(3) . .
O2 Ag7 Ag4 154.4(3) . .
S1 Ag7 Ag4 76.80(8) . .
S3 Ag7 Ag4 47.12(8) . .
Ag8 Ag7 Ag4 56.51(4) . .
Ag6 Ag7 Ag4 88.08(5) . .
O4 Ag8 S1 124.3(3) . .
O4 Ag8 O12 85.1(4) . .
S1 Ag8 O12 111.4(3) . .
O4 Ag8 S4 109.1(3) . .
S1 Ag8 S4 121.21(12) . .
O12 Ag8 S4 94.7(2) . .
O4 Ag8 Ag4 114.9(3) . .
S1 Ag8 Ag4 83.13(9) . .
O12 Ag8 Ag4 143.7(2) . .
S4 Ag8 Ag4 51.11(9) . .
O4 Ag8 Ag7 83.7(3) . .
S1 Ag8 Ag7 54.82(8) . .
O12 Ag8 Ag7 149.5(2) . .
S4 Ag8 Ag7 115.84(9) . .
Ag4 Ag8 Ag7 66.21(4) . .
O4 Ag8 Ag2 165.2(4) . .
S1 Ag8 Ag2 50.87(7) . .
O12 Ag8 Ag2 84.7(3) . .
S4 Ag8 Ag2 82.50(8) . .
Ag4 Ag8 Ag2 79.53(5) . .
Ag7 Ag8 Ag2 99.93(5) . .
O4 Ag8 Ag9 123.3(3) . .
S1 Ag8 Ag9 106.76(8) . .
O12 Ag8 Ag9 52.2(2) . .
S4 Ag8 Ag9 51.38(7) . .
Ag4 Ag8 Ag9 92.21(5) . .
Ag7 Ag8 Ag9 151.71(5) . .
Ag2 Ag8 Ag9 56.42(4) . .
O5 Ag9 S2 123.1(3) . .
O5 Ag9 S4 108.4(3) . .
S2 Ag9 S4 122.87(12) . .
O5 Ag9 Ag10 81.4(2) . .
S2 Ag9 Ag10 57.04(8) . .
S4 Ag9 Ag10 114.52(8) . .
O5 Ag9 Ag2 162.2(3) . .
S2 Ag9 Ag2 52.35(8) . .
S4 Ag9 Ag2 84.93(9) . .
Ag10 Ag9 Ag2 104.27(5) . .
O5 Ag9 Ag5 118.4(3) . 2_567
S2 Ag9 Ag5 81.58(8) . 2_567
S4 Ag9 Ag5 51.18(8) . 2_567
Ag10 Ag9 Ag5 67.02(4) . 2_567
Ag2 Ag9 Ag5 79.04(4) . 2_567
O5 Ag9 Ag8 119.3(2) . .
S2 Ag9 Ag8 111.35(8) . .
S4 Ag9 Ag8 52.16(7) . .
Ag10 Ag9 Ag8 157.06(5) . .
Ag2 Ag9 Ag8 59.38(3) . .
Ag5 Ag9 Ag8 92.73(5) 2_567 .
O6 Ag10 O6 74.6(3) . 2_657
O6 Ag10 S5 129.2(3) . 2_567
O6 Ag10 S5 113.8(2) 2_657 2_567
O6 Ag10 S2 123.9(2) . .
O6 Ag10 S2 117.8(2) 2_657 .
S5 Ag10 S2 97.19(11) 2_567 .
O6 Ag10 Ag9 81.2(2) . .
O6 Ag10 Ag9 141.0(2) 2_657 .
S5 Ag10 Ag9 105.18(8) 2_567 .
S2 Ag10 Ag9 54.59(7) . .
O6 Ag10 Ag5 110.8(2) . 2_567
O6 Ag10 Ag5 160.7(2) 2_657 2_567
S5 Ag10 Ag5 47.90(7) 2_567 2_567
S2 Ag10 Ag5 75.49(7) . 2_567
Ag9 Ag10 Ag5 57.72(4) . 2_567
O2 C1 O1 126.1(14) . .
O2 C1 C2 116.7(16) . .
O1 C1 C2 117.1(16) . .
C1 C2 H2A 109.5 . .
C1 C2 H2B 109.5 . .
H2A C2 H2B 109.5 . .
C1 C2 H2C 109.5 . .
H2A C2 H2C 109.5 . .
H2B C2 H2C 109.5 . .
O3 C3 O4 127.6(14) . .
O3 C3 C4B 116(3) . .
O4 C3 C4B 116(3) . .
O3 C3 C4A 114(2) . .
O4 C3 C4A 117(2) . .
C4B C3 C4A 15(4) . .
O5 C5 O6 126.3(14) . .
O5 C5 C6 114.8(12) . .
O6 C5 C6 118.9(11) . .
C5 C6 H6A 109.5 . .
C5 C6 H6B 109.5 . .
H6A C6 H6B 109.5 . .
C5 C6 H6C 109.5 . .
H6A C6 H6C 109.5 . .
H6B C6 H6C 109.5 . .
O8 C7 O7 121.8(14) . .
O8 C7 C8A 114(2) . .
O7 C7 C8A 121(2) . .
O8 C7 C8B 116(2) . .
O7 C7 C8B 121(2) . .
C8A C7 C8B 27(2) . .
O10 C9 O10 180 . 2_567
O10 C9 O9 52.9(13) . 2_567
O10 C9 O9 127.1(13) 2_567 2_567
O10 C9 O9 127.1(13) . .
O10 C9 O9 52.9(13) 2_567 .
O9 C9 O9 180 2_567 .
O10 C9 O11 115.8(13) . .
O10 C9 O11 64.2(13) 2_567 .
O9 C9 O11 63.7(12) 2_567 .
O9 C9 O11 116.3(12) . .
O10 C9 O11 64.2(13) . 2_567
O10 C9 O11 115.8(13) 2_567 2_567
O9 C9 O11 116.3(12) 2_567 2_567
O9 C9 O11 63.7(12) . 2_567
O11 C9 O11 180 . 2_567
O12 C10 N1 120(2) . .
O12 C10 H10A 120.0 . .
N1 C10 H10A 120.0 . .
N1 C11 H11A 109.5 . .
N1 C11 H11B 109.5 . .
H11A C11 H11B 109.5 . .
N1 C11 H11C 109.5 . .
H11A C11 H11C 109.5 . .
H11B C11 H11C 109.5 . .
N1 C12 H12A 109.5 . .
N1 C12 H12B 109.5 . .
H12A C12 H12B 109.5 . .
N1 C12 H12C 109.5 . .
H12A C12 H12C 109.5 . .
H12B C12 H12C 109.5 . .
C15A C13 C15B 80(4) . .
C15A C13 C14 109.7(14) . .
C15B C13 C14 138(4) . .
C15A C13 C16 115.2(14) . .
C15B C13 C16 38(3) . .
C14 C13 C16 108.0(13) . .
C15A C13 S1 110.3(11) . .
C15B C13 S1 107(4) . .
C14 C13 S1 106.6(10) . .
C16 C13 S1 106.6(11) . .
C13 C14 H14A 109.5 . .
C13 C14 H14B 109.5 . .
H14A C14 H14B 109.5 . .
C13 C14 H14C 109.5 . .
H14A C14 H14C 109.5 . .
H14B C14 H14C 109.5 . .
C15B C16 C13 68(2) . .
C15B C16 H16A 109.5 . .
C13 C16 H16A 114.7 . .
C15B C16 H16B 109.5 . .
C13 C16 H16B 42.9 . .
H16A C16 H16B 109.5 . .
C15B C16 H16C 109.5 . .
C13 C16 H16C 133.8 . .
H16A C16 H16C 109.5 . .
H16B C16 H16C 109.5 . .
C18 C17 C19 111.4(13) . .
C18 C17 C20 110.5(12) . .
C19 C17 C20 110.3(13) . .
C18 C17 S2 109.8(10) . .
C19 C17 S2 107.7(9) . .
C20 C17 S2 107.0(9) . .
C17 C18 H18A 109.5 . .
C17 C18 H18B 109.5 . .
H18A C18 H18B 109.5 . .
C17 C18 H18C 109.5 . .
H18A C18 H18C 109.5 . .
H18B C18 H18C 109.5 . .
C17 C19 H19A 109.5 . .
C17 C19 H19B 109.5 . .
H19A C19 H19B 109.5 . .
C17 C19 H19C 109.5 . .
H19A C19 H19C 109.5 . .
H19B C19 H19C 109.5 . .
C17 C20 H20A 109.5 . .
C17 C20 H20B 109.5 . .
H20A C20 H20B 109.5 . .
C17 C20 H20C 109.5 . .
H20A C20 H20C 109.5 . .
H20B C20 H20C 109.5 . .
C23B C21 C22B 79(3) . .
C23B C21 C23A 32(3) . .
C22B C21 C23A 46(3) . .
C23B C21 C22A 122.2(18) . .
C22B C21 C22A 47(3) . .
C23A C21 C22A 91(3) . .
C23B C21 C24 104.0(16) . .
C22B C21 C24 138(3) . .
C23A C21 C24 125(3) . .
C22A C21 C24 105.3(15) . .
C23B C21 S3 107.4(13) . .
C22B C21 S3 109(3) . .
C23A C21 S3 115(3) . .
C22A C21 S3 108.0(12) . .
C24 C21 S3 109.5(11) . .
C21 C24 H24A 109.5 . .
C21 C24 H24B 109.5 . .
H24A C24 H24B 109.5 . .
C21 C24 H24C 109.5 . .
H24A C24 H24C 109.5 . .
H24B C24 H24C 109.5 . .
C28 C25 C26A 109(2) . .
C28 C25 C26B 138(3) . .
C26A C25 C26B 32(2) . .
C28 C25 C27 109.2(17) . .
C26A C25 C27 116.5(18) . .
C26B C25 C27 89(2) . .
C28 C25 S4 108.1(12) . .
C26A C25 S4 111.8(15) . .
C26B C25 S4 105(2) . .
C27 C25 S4 102.0(14) . .
C25 C27 H27A 109.5 . .
C25 C27 H27B 109.5 . .
H27A C27 H27B 109.5 . .
C25 C27 H27C 109.5 . .
H27A C27 H27C 109.5 . .
H27B C27 H27C 109.5 . .
C25 C28 H28A 109.5 . .
C25 C28 H28B 109.5 . .
H28A C28 H28B 109.5 . .
C25 C28 H28C 109.5 . .
H28A C28 H28C 109.5 . .
H28B C28 H28C 109.5 . .
C32 C29 C30 115.3(14) . .
C32 C29 C31 110.1(14) . .
C30 C29 C31 110.1(12) . .
C32 C29 S5 107.5(9) . .
C30 C29 S5 106.7(10) . .
C31 C29 S5 106.6(10) . .
C29 C30 H30A 109.5 . .
C29 C30 H30B 109.5 . .
H30A C30 H30B 109.5 . .
C29 C30 H30C 109.5 . .
H30A C30 H30C 109.5 . .
H30B C30 H30C 109.5 . .
C29 C31 H31A 109.5 . .
C29 C31 H31B 109.5 . .
H31A C31 H31B 109.5 . .
C29 C31 H31C 109.5 . .
H31A C31 H31C 109.5 . .
H31B C31 H31C 109.5 . .
C29 C32 H32A 109.5 . .
C29 C32 H32B 109.5 . .
H32A C32 H32B 109.5 . .
C29 C32 H32C 109.5 . .
H32A C32 H32C 109.5 . .
H32B C32 H32C 109.5 . .
C1 O1 Ag6 113.2(11) . .
C1 O2 Ag7 133.9(11) . .
C3 O3 Ag7 129.1(10) . .
C3 O4 Ag8 122.4(10) . .
C5 O5 Ag9 125.7(9) . .
C5 O6 Ag10 124.3(8) . .
C5 O6 Ag10 121.7(8) . 2_657
Ag10 O6 Ag10 105.4(3) . 2_657
C7 O7 Ag1 114.5(10) . .
O10 O9 C9 62.6(16) 2_567 .
O10 O9 O11 127(2) 2_567 2_567
C9 O9 O11 65.5(12) . 2_567
O10 O9 Ag1 70.3(16) 2_567 .
C9 O9 Ag1 111.4(11) . .
O11 O9 Ag1 122.3(12) 2_567 .
O10 O9 Ag3 85.3(17) 2_567 2_567
C9 O9 Ag3 123.0(13) . 2_567
O11 O9 Ag3 133.5(13) 2_567 2_567
Ag1 O9 Ag3 98.1(7) . 2_567
O10 O9 Ag5 143.2(19) 2_567 .
C9 O9 Ag5 129.4(13) . .
O11 O9 Ag5 70.2(12) 2_567 .
Ag1 O9 Ag5 73.3(6) . .
Ag3 O9 Ag5 104.9(7) 2_567 .
O9 O10 C9 64.5(15) 2_567 .
O9 O10 O11 129(2) 2_567 2_567
C9 O10 O11 65.9(14) . 2_567
O9 O10 Ag1 84.1(18) 2_567 2_567
C9 O10 Ag1 121.0(13) . 2_567
O11 O10 Ag1 131.8(15) 2_567 2_567
O9 O10 Ag4 145(2) 2_567 2_567
C9 O10 Ag4 122.2(14) . 2_567
O11 O10 Ag4 62.4(12) 2_567 2_567
Ag1 O10 Ag4 112.1(8) 2_567 2_567
O9 O11 O10 100.2(18) 2_567 2_567
O9 O11 C9 50.8(11) 2_567 .
O10 O11 C9 49.9(11) 2_567 .
O9 O11 Ag4 160.7(12) 2_567 .
O10 O11 Ag4 83.3(12) 2_567 .
C9 O11 Ag4 127.1(10) . .
O9 O11 Ag5 76.7(11) 2_567 2_567
O10 O11 Ag5 162.3(13) 2_567 2_567
C9 O11 Ag5 122.4(9) . 2_567
Ag4 O11 Ag5 94.2(7) . 2_567
O9 O11 Ag2 91.3(11) 2_567 .
O10 O11 Ag2 98.8(11) 2_567 .
C9 O11 Ag2 103.6(9) . .
Ag4 O11 Ag2 107.1(7) . .
Ag5 O11 Ag2 98.6(6) 2_567 .
C10 O12 Ag8 108.9(13) . .
C10 N1 C12 126(2) . .
C10 N1 C11 118.9(19) . .
C12 N1 C11 114.5(18) . .
C13 S1 Ag2 109.9(4) . .
C13 S1 Ag1 117.0(5) . .
Ag2 S1 Ag1 90.70(11) . .
C13 S1 Ag8 109.0(5) . .
Ag2 S1 Ag8 75.97(10) . .
Ag1 S1 Ag8 133.97(14) . .
C13 S1 Ag7 110.2(4) . .
Ag2 S1 Ag7 134.74(14) . .
Ag1 S1 Ag7 89.41(12) . .
Ag8 S1 Ag7 71.84(10) . .
C17 S2 Ag3 112.9(5) . .
C17 S2 Ag2 108.6(4) . .
Ag3 S2 Ag2 85.11(12) . .
C17 S2 Ag9 113.2(5) . .
Ag3 S2 Ag9 133.07(14) . .
Ag2 S2 Ag9 72.43(9) . .
C17 S2 Ag10 112.5(5) . .
Ag3 S2 Ag10 101.35(11) . .
Ag2 S2 Ag10 131.39(13) . .
Ag9 S2 Ag10 68.38(9) . .
C21 S3 Ag4 119.7(5) . .
C21 S3 Ag3 116.2(4) . 2_567
Ag4 S3 Ag3 83.71(10) . 2_567
C21 S3 Ag6 114.9(4) . .
Ag4 S3 Ag6 124.88(14) . .
Ag3 S3 Ag6 79.44(12) 2_567 .
C21 S3 Ag7 111.4(4) . .
Ag4 S3 Ag7 81.21(11) . .
Ag3 S3 Ag7 131.43(14) 2_567 .
Ag6 S3 Ag7 72.37(10) . .
C25 S4 Ag4 115.2(5) . .
C25 S4 Ag5 114.4(4) . 2_567
Ag4 S4 Ag5 90.81(13) . 2_567
C25 S4 Ag9 118.6(5) . .
Ag4 S4 Ag9 125.71(15) . .
Ag5 S4 Ag9 73.41(9) 2_567 .
C25 S4 Ag8 119.3(4) . .
Ag4 S4 Ag8 72.22(10) . .
Ag5 S4 Ag8 126.00(15) 2_567 .
Ag9 S4 Ag8 76.46(10) . .
C29 S5 Ag5 111.7(5) . .
C29 S5 Ag6 110.5(5) . .
Ag5 S5 Ag6 130.98(14) . .
C29 S5 Ag10 107.6(5) . 2_567
Ag5 S5 Ag10 80.69(10) . 2_567
Ag6 S5 Ag10 108.96(13) . 2_567
C29 S5 Ag1 107.8(4) . .
Ag5 S5 Ag1 73.23(9) . .
Ag6 S5 Ag1 71.06(10) . .
Ag10 S5 Ag1 141.79(12) 2_567 .
H1 O1W H2 108.1 . .
C3 C4A H4AA 109.5 . .
C3 C4A H4AB 109.5 . .
H4AA C4A H4AB 109.5 . .
C3 C4A H4AC 109.5 . .
H4AA C4A H4AC 109.5 . .
H4AB C4A H4AC 109.5 . .
C7 C8A H8AA 109.5 . .
C7 C8A H8AB 109.5 . .
H8AA C8A H8AB 109.5 . .
C7 C8A H8AC 109.5 . .
H8AA C8A H8AC 109.5 . .
H8AB C8A H8AC 109.5 . .
C13 C15A H15A 109.5 . .
C13 C15A H15B 109.5 . .
H15A C15A H15B 109.5 . .
C13 C15A H15C 109.5 . .
H15A C15A H15C 109.5 . .
H15B C15A H15C 109.5 . .
C21 C22A H22A 109.5 . .
C21 C22A H22B 109.5 . .
H22A C22A H22B 109.5 . .
C21 C22A H22C 109.5 . .
H22A C22A H22C 109.5 . .
H22B C22A H22C 109.5 . .
C21 C23A H23A 109.5 . .
C21 C23A H23B 109.5 . .
H23A C23A H23B 109.5 . .
C21 C23A H23C 109.5 . .
H23A C23A H23C 109.5 . .
H23B C23A H23C 109.5 . .
C25 C26A H26A 109.5 . .
C25 C26A H26B 109.5 . .
H26A C26A H26B 109.5 . .
C25 C26A H26C 109.5 . .
H26A C26A H26C 109.5 . .
H26B C26A H26C 109.5 . .
C3 C4B H4BA 109.5 . .
C3 C4B H4BB 109.5 . .
H4BA C4B H4BB 109.5 . .
C3 C4B H4BC 109.5 . .
H4BA C4B H4BC 109.5 . .
H4BB C4B H4BC 109.5 . .
C7 C8B H8BA 109.5 . .
C7 C8B H8BB 109.5 . .
H8BA C8B H8BB 109.5 . .
C7 C8B H8BC 109.5 . .
H8BA C8B H8BC 109.5 . .
H8BB C8B H8BC 109.5 . .
C16 C15B C13 74(3) . .
C16 C15B H15D 109.5 . .
C13 C15B H15D 111.3 . .
C16 C15B H15E 109.5 . .
C13 C15B H15E 134.9 . .
H15D C15B H15E 109.5 . .
C16 C15B H15F 109.5 . .
C13 C15B H15F 37.8 . .
H15D C15B H15F 109.5 . .
H15E C15B H15F 109.5 . .
C21 C22B C23B 50.7(17) . .
C21 C22B H22D 109.5 . .
C23B C22B H22D 91.9 . .
C21 C22B H22E 109.5 . .
C23B C22B H22E 71.8 . .
H22D C22B H22E 109.5 . .
C21 C22B H22F 109.5 . .
C23B C22B H22F 155.9 . .
H22D C22B H22F 109.5 . .
H22E C22B H22F 109.5 . .
C21 C23B C22B 50.7(17) . .
C21 C23B H23D 109.5 . .
C22B C23B H23D 89.7 . .
C21 C23B H23E 109.5 . .
C22B C23B H23E 157.3 . .
H23D C23B H23E 109.5 . .
C21 C23B H23F 109.5 . .
C22B C23B H23F 73.5 . .
H23D C23B H23F 109.5 . .
H23E C23B H23F 109.5 . .
C25 C26B H26D 109.5 . .
C25 C26B H26E 109.5 . .
H26D C26B H26E 109.5 . .
C25 C26B H26F 109.5 . .
H26D C26B H26F 109.5 . .
H26E C26B H26F 109.5 . .

loop_
_geom_bond_atom_site_label_1
_geom_bond_atom_site_label_2
_geom_bond_distance
_geom_bond_site_symmetry_2
Ag1 O10 2.38(2) 2_567
Ag1 O7 2.452(11) .
Ag1 S1 2.489(4) .
Ag1 O9 2.52(2) .
Ag1 S5 2.619(4) .
Ag1 Ag6 2.9614(18) .
Ag1 Ag5 3.0343(19) .
Ag2 S1 2.458(3) .
Ag2 S2 2.472(3) .
Ag2 O11 2.547(16) .
Ag2 Ag9 2.9767(19) .
Ag2 Ag8 3.0748(17) .
Ag2 Ag3 3.3213(17) .
Ag3 S3 2.437(4) 2_567
Ag3 S2 2.439(4) .
Ag3 O9 2.526(19) 2_567
Ag3 Ag6 3.1581(18) 2_567
Ag3 Ag4 3.243(2) 2_567
Ag4 O11 2.26(2) .
Ag4 S3 2.423(4) .
Ag4 S4 2.434(4) .
Ag4 O10 2.54(2) 2_567
Ag4 Ag8 2.9782(19) .
Ag4 Ag3 3.243(2) 2_567
Ag4 Ag7 3.2675(18) .
Ag5 S4 2.447(3) 2_567
Ag5 S5 2.464(3) .
Ag5 O11 2.476(17) 2_567
Ag5 O9 2.56(2) .
Ag5 Ag9 3.0100(17) 2_567
Ag5 Ag10 3.2776(19) 2_567
Ag6 O1 2.253(10) .
Ag6 S5 2.473(4) .
Ag6 S3 2.504(4) .
Ag6 Ag7 3.0108(19) .
Ag6 Ag3 3.1581(18) 2_567
Ag7 O3 2.335(12) .
Ag7 O2 2.442(11) .
Ag7 S1 2.584(3) .
Ag7 S3 2.594(4) .
Ag7 Ag8 3.0041(18) .
Ag8 O4 2.285(11) .
Ag8 S1 2.536(4) .
Ag8 O12 2.543(10) .
Ag8 S4 2.613(3) .
Ag8 Ag9 3.2172(16) .
Ag9 O5 2.266(11) .
Ag9 S2 2.565(4) .
Ag9 S4 2.586(3) .
Ag9 Ag10 2.9251(14) .
Ag9 Ag5 3.0100(18) 2_567
Ag10 O6 2.297(9) .
Ag10 O6 2.450(8) 2_657
Ag10 S5 2.596(4) 2_567
Ag10 S2 2.640(3) .
Ag10 Ag5 3.2776(19) 2_567
C1 O2 1.187(18) .
C1 O1 1.235(19) .
C1 C2 1.54(2) .
C2 H2A 0.9600 .
C2 H2B 0.9600 .
C2 H2C 0.9600 .
C3 O3 1.235(18) .
C3 O4 1.249(16) .
C3 C4B 1.56(2) .
C3 C4A 1.571(18) .
C5 O5 1.241(15) .
C5 O6 1.269(15) .
C5 C6 1.52(2) .
C6 H6A 0.9600 .
C6 H6B 0.9600 .
C6 H6C 0.9600 .
C7 O8 1.220(19) .
C7 O7 1.248(17) .
C7 C8A 1.522(19) .
C7 C8B 1.551(19) .
C9 O10 1.22(2) .
C9 O10 1.22(2) 2_567
C9 O9 1.24(2) 2_567
C9 O9 1.24(2) .
C9 O11 1.46(2) .
C9 O11 1.46(2) 2_567
C10 O12 1.24(3) .
C10 N1 1.30(3) .
C10 H10A 0.9300 .
C11 N1 1.44(3) .
C11 H11A 0.9600 .
C11 H11B 0.9600 .
C11 H11C 0.9600 .
C12 N1 1.38(2) .
C12 H12A 0.9600 .
C12 H12B 0.9600 .
C12 H12C 0.9600 .
C13 C15A 1.499(16) .
C13 C15B 1.51(2) .
C13 C14 1.54(2) .
C13 C16 1.57(2) .
C13 S1 1.871(13) .
C14 H14A 0.9600 .
C14 H14B 0.9600 .
C14 H14C 0.9600 .
C16 C15B 1.01(8) .
C16 H16A 0.9600 .
C16 H16B 0.9600 .
C16 H16C 0.9600 .
C17 C18 1.49(2) .
C17 C19 1.53(2) .
C17 C20 1.535(17) .
C17 S2 1.862(14) .
C18 H18A 0.9600 .
C18 H18B 0.9600 .
C18 H18C 0.9600 .
C19 H19A 0.9600 .
C19 H19B 0.9600 .
C19 H19C 0.9600 .
C20 H20A 0.9600 .
C20 H20B 0.9600 .
C20 H20C 0.9600 .
C21 C23B 1.454(16) .
C21 C22B 1.45(2) .
C21 C23A 1.46(2) .
C21 C22A 1.479(16) .
C21 C24 1.49(2) .
C21 S3 1.865(13) .
C24 H24A 0.9600 .
C24 H24B 0.9600 .
C24 H24C 0.9600 .
C25 C28 1.40(2) .
C25 C26A 1.458(17) .
C25 C26B 1.467(19) .
C25 C27 1.60(3) .
C25 S4 1.892(15) .
C27 H27A 0.9600 .
C27 H27B 0.9600 .
C27 H27C 0.9600 .
C28 H28A 0.9600 .
C28 H28B 0.9600 .
C28 H28C 0.9600 .
C29 C32 1.49(2) .
C29 C30 1.506(18) .
C29 C31 1.53(2) .
C29 S5 1.892(13) .
C30 H30A 0.9600 .
C30 H30B 0.9600 .
C30 H30C 0.9600 .
C31 H31A 0.9600 .
C31 H31B 0.9600 .
C31 H31C 0.9600 .
C32 H32A 0.9600 .
C32 H32B 0.9600 .
C32 H32C 0.9600 .
O6 Ag10 2.450(8) 2_657
O9 O10 1.10(3) 2_567
O9 O11 1.44(3) 2_567
O9 Ag3 2.526(19) 2_567
O10 O9 1.10(3) 2_567
O10 O11 1.44(3) 2_567
O10 Ag1 2.38(2) 2_567
O10 Ag4 2.54(2) 2_567
O11 O9 1.44(3) 2_567
O11 O10 1.44(3) 2_567
O11 Ag5 2.476(17) 2_567
S3 Ag3 2.437(4) 2_567
S4 Ag5 2.447(3) 2_567
S5 Ag10 2.596(4) 2_567
O1W H1 0.8500 .
O1W H2 0.8500 .
C4A H4AA 0.9600 .
C4A H4AB 0.9600 .
C4A H4AC 0.9600 .
C8A H8AA 0.9600 .
C8A H8AB 0.9600 .
C8A H8AC 0.9600 .
C15A H15A 0.9600 .
C15A H15B 0.9600 .
C15A H15C 0.9600 .
C22A H22A 0.9600 .
C22A H22B 0.9600 .
C22A H22C 0.9600 .
C23A H23A 0.9600 .
C23A H23B 0.9600 .
C23A H23C 0.9600 .
C26A H26A 0.9600 .
C26A H26B 0.9600 .
C26A H26C 0.9600 .
C4B H4BA 0.9600 .
C4B H4BB 0.9600 .
C4B H4BC 0.9600 .
C8B H8BA 0.9600 .
C8B H8BB 0.9600 .
C8B H8BC 0.9600 .
C15B H15D 0.9600 .
C15B H15E 0.9600 .
C15B H15F 0.9600 .
C22B C23B 1.84(6) .
C22B H22D 0.9600 .
C22B H22E 0.9600 .
C22B H22F 0.9600 .
C23B H23D 0.9600 .
C23B H23E 0.9600 .
C23B H23F 0.9600 .
C26B H26D 0.9600 .
C26B H26E 0.9600 .
C26B H26F 0.9600 .
